data_1574793
loop_
_publ_author_name
'Mondal, Abdur Rouf Samim'
'Bapat, Nakul Abhay'
'Mishra, Harshita'
'Hari, Durga Prasad'

_publ_section_title
;
 Highly stereoselective synthesis of polysubstituted housanes and
 spiro-oxa-housanes: application and mechanistic insights.
;
_journal_issue 27
_journal_name_full 'Chemical science'
_journal_page_first 12350
_journal_page_last 12361
_journal_paper_doi 10.1039/d5sc02288f
_journal_volume 16
_journal_year 2025
_chemical_formula_sum 'C2.77 H2.15 Cl0.15 F0.23 N0.08 O0.31'
_chemical_formula_weight 51.27
_space_group_crystal_system monoclinic
_space_group_IT_number 9
_space_group_name_Hall 'C -2yc'
_space_group_name_H-M_alt 'C 1 c 1'
_atom_sites_solution_hydrogens geom
_audit_creation_method SHELXL-2019/1
_audit_update_record
;
2024-11-20 deposited with the CCDC.	2025-06-02 downloaded from the CCDC.
;
_cell_angle_alpha 90
_cell_angle_beta 113.8370(10)
_cell_angle_gamma 90
_cell_formula_units_Z 52
_cell_length_a 23.2091(7)
_cell_length_b 10.1744(3)
_cell_length_c 14.2246(5)
_cell_measurement_reflns_used 9254
_cell_measurement_temperature 120(2)
_cell_measurement_theta_max 30.50
_cell_measurement_theta_min 2.93
_cell_volume 3072.45(17)
_computing_cell_refinement 'Bruker SAINT'
_computing_data_collection 'Bruker APEX4'
_computing_data_reduction 'Bruker SAINT'
_computing_molecular_graphics 'Bruker SHELXTL'
_computing_publication_material 'Bruker SHELXTL'
_computing_structure_refinement 'SHELXL-2019/1 (Sheldrick, 2019)'
_computing_structure_solution 'SHELXS-97 (Sheldrick 2008)'
_diffrn_ambient_temperature 120(2)
_diffrn_measured_fraction_theta_full 0.996
_diffrn_measured_fraction_theta_max 0.993
_diffrn_measurement_device_type 'Bruker D8 Quest'
_diffrn_measurement_method '\f and \w scans'
_diffrn_radiation_type MoK\a
_diffrn_radiation_wavelength 0.71073
_diffrn_reflns_av_R_equivalents 0.0383
_diffrn_reflns_av_unetI/netI 0.0320
_diffrn_reflns_Laue_measured_fraction_full 0.996
_diffrn_reflns_Laue_measured_fraction_max 0.993
_diffrn_reflns_limit_h_max 32
_diffrn_reflns_limit_h_min -33
_diffrn_reflns_limit_k_max 14
_diffrn_reflns_limit_k_min -14
_diffrn_reflns_limit_l_max 18
_diffrn_reflns_limit_l_min -20
_diffrn_reflns_number 43797
_diffrn_reflns_point_group_measured_fraction_full 0.975
_diffrn_reflns_point_group_measured_fraction_max 0.931
_diffrn_reflns_theta_full 25.242
_diffrn_reflns_theta_max 30.520
_diffrn_reflns_theta_min 2.932
_exptl_absorpt_coefficient_mu 0.272
_exptl_crystal_colour colourless
_exptl_crystal_density_diffrn 1.441
_exptl_crystal_description block
_exptl_crystal_F_000 1376
_refine_diff_density_max 0.395
_refine_diff_density_min -0.603
_refine_diff_density_rms 0.080
_refine_ls_abs_structure_details
;
 Flack x determined using 3273 quotients [(I+)-(I-)]/[(I+)+(I-)]
 (Parsons, Flack and Wagner, Acta Cryst. B69 (2013) 249-259).
;
_refine_ls_abs_structure_Flack 0.068(15)
_refine_ls_extinction_method none
_refine_ls_goodness_of_fit_ref 1.067
_refine_ls_hydrogen_treatment constr
_refine_ls_matrix_type full
_refine_ls_number_parameters 416
_refine_ls_number_reflns 8756
_refine_ls_number_restraints 2
_refine_ls_restrained_S_all 1.067
_refine_ls_R_factor_all 0.0609
_refine_ls_R_factor_gt 0.0550
_refine_ls_shift/su_max 0.000
_refine_ls_shift/su_mean 0.000
_refine_ls_structure_factor_coef Fsqd
_refine_ls_weighting_details 'w=1/[\s^2^(Fo^2^)+(0.0899P)^2^+2.9056P] where P=(Fo^2^+2Fc^2^)/3'
_refine_ls_weighting_scheme calc
_refine_ls_wR_factor_gt 0.1462
_refine_ls_wR_factor_ref 0.1503
_reflns_Friedel_coverage 0.875
_reflns_Friedel_fraction_full 0.954
_reflns_Friedel_fraction_max 0.869
_reflns_number_gt 8066
_reflns_number_total 8756
_reflns_threshold_expression 'I > 2\s(I)'
_cod_data_source_file d5sc02288f2.cif
_cod_data_source_block H72_120K_0m_a
_cod_depositor_comments 'Adding full bibliography for 1574793--1574797.cif.'
_cod_original_sg_symbol_H-M 'C c'
_cod_database_code 1574793
_shelx_shelxl_version_number 2019/1
_shelx_space_group_comment
;
The symmetry employed for this shelxl refinement is uniquely defined
by the following loop, which should always be used as a source of
symmetry information in preference to the above space-group names.
They are only intended as comments.
;

loop_
_space_group_symop_operation_xyz
'x, y, z'
'x, -y, z+1/2'
'x+1/2, y+1/2, z'
'x+1/2, -y+1/2, z+1/2'

loop_
_atom_site_label
_atom_site_type_symbol
_atom_site_fract_x
_atom_site_fract_y
_atom_site_fract_z
_atom_site_U_iso_or_equiv
_atom_site_adp_type
_atom_site_occupancy
_atom_site_site_symmetry_order
_atom_site_calc_flag
_atom_site_refinement_flags_posn
_atom_site_refinement_flags_adp
_atom_site_refinement_flags_occupancy
_atom_site_disorder_assembly
_atom_site_disorder_group
Cl1 Cl 0.73231(6) 0.32332(12) 0.54785(9) 0.0429(3) Uani 1 1 d . . . . .
Cl2 Cl 0.71788(7) 0.25487(14) 0.73625(11) 0.0526(3) Uani 1 1 d . . . . .
F1 F 0.48360(11) 0.2236(2) 0.58784(17) 0.0265(5) Uani 1 1 d . . . . .
F2 F 0.49823(16) 0.0255(2) 0.5489(2) 0.0447(7) Uani 1 1 d . . . . .
F3 F 0.56002(11) 0.1795(3) 0.5446(2) 0.0361(6) Uani 1 1 d . . . . .
O1 O 0.46177(12) 0.7706(2) 0.26589(19) 0.0207(5) Uani 1 1 d . . . . .
O2 O 0.62964(12) 0.5707(2) 0.5174(2) 0.0235(5) Uani 1 1 d . . . . .
O3 O 0.35269(12) 0.2996(2) 0.4882(2) 0.0224(5) Uani 1 1 d . . . . .
O4 O 0.38807(12) 0.4939(2) 0.5652(2) 0.0219(5) Uani 1 1 d . . . . .
N1 N 0.55316(13) 0.6996(3) 0.3982(2) 0.0167(5) Uani 1 1 d . . . . .
C1 C 0.59140(15) 0.8126(3) 0.4070(3) 0.0202(6) Uani 1 1 d . . . . .
C2 C 0.62223(19) 0.8709(4) 0.5020(3) 0.0278(7) Uani 1 1 d . . . . .
H2 H 0.616852 0.838585 0.560566 0.033 Uiso 1 1 calc R U . . .
C3 C 0.6616(2) 0.9786(4) 0.5103(4) 0.0340(9) Uani 1 1 d . . . . .
H3 H 0.683020 1.020247 0.574930 0.041 Uiso 1 1 calc R U . . .
C4 C 0.6692(2) 1.0246(4) 0.4244(4) 0.0356(9) Uani 1 1 d . . . . .
H4 H 0.696505 1.096769 0.430707 0.043 Uiso 1 1 calc R U . . .
C5 C 0.6375(2) 0.9662(4) 0.3297(4) 0.0355(9) Uani 1 1 d . . . . .
H5 H 0.642072 0.999617 0.270771 0.043 Uiso 1 1 calc R U . . .
C6 C 0.59881(18) 0.8586(4) 0.3210(3) 0.0265(7) Uani 1 1 d . . . . .
H6 H 0.577576 0.816885 0.256328 0.032 Uiso 1 1 calc R U . . .
C7 C 0.49104(15) 0.6863(3) 0.3250(2) 0.0165(6) Uani 1 1 d . . . . .
C8 C 0.46773(15) 0.5500(3) 0.3356(2) 0.0158(5) Uani 1 1 d . . . . .
H8 H 0.450148 0.496560 0.271147 0.019 Uiso 1 1 calc R U . . .
C9 C 0.52305(15) 0.4873(3) 0.4262(2) 0.0158(5) Uani 1 1 d . . . . .
H9 H 0.533860 0.395402 0.414358 0.019 Uiso 1 1 calc R U . . .
C10 C 0.57642(15) 0.5847(3) 0.4553(3) 0.0166(6) Uani 1 1 d . . . . .
C11 C 0.42755(14) 0.5528(3) 0.4008(2) 0.0148(5) Uani 1 1 d . . . . .
C12 C 0.48513(14) 0.5001(3) 0.4937(2) 0.0143(5) Uani 1 1 d . . . . .
C13 C 0.42600(14) 0.4130(3) 0.4418(2) 0.0156(5) Uani 1 1 d . . . . .
C14 C 0.37647(15) 0.6519(3) 0.3826(3) 0.0173(6) Uani 1 1 d . . . . .
C15 C 0.38957(17) 0.7832(3) 0.4075(3) 0.0216(6) Uani 1 1 d . . . . .
H15 H 0.432144 0.811206 0.440022 0.026 Uiso 1 1 calc R U . . .
C16 C 0.34109(18) 0.8752(4) 0.3855(3) 0.0287(8) Uani 1 1 d . . . . .
H16 H 0.350729 0.964668 0.404341 0.034 Uiso 1 1 calc R U . . .
C17 C 0.2789(2) 0.8353(4) 0.3361(4) 0.0341(9) Uani 1 1 d . . . . .
H17 H 0.245837 0.897286 0.321537 0.041 Uiso 1 1 calc R U . . .
C18 C 0.26505(17) 0.7043(5) 0.3077(3) 0.0323(9) Uani 1 1 d . . . . .
H18 H 0.222485 0.677498 0.271983 0.039 Uiso 1 1 calc R U . . .
C19 C 0.31361(16) 0.6118(4) 0.3318(3) 0.0240(7) Uani 1 1 d . . . . .
H19 H 0.303991 0.522102 0.313657 0.029 Uiso 1 1 calc R U . . .
C20 C 0.51903(14) 0.5425(3) 0.6029(2) 0.0149(5) Uani 1 1 d . . . . .
C21 C 0.50681(17) 0.6633(3) 0.6374(3) 0.0215(6) Uani 1 1 d . . . . .
H21 H 0.470954 0.712804 0.595243 0.026 Uiso 1 1 calc R U . . .
C22 C 0.54681(19) 0.7120(4) 0.7333(3) 0.0264(7) Uani 1 1 d . . . . .
H22 H 0.538295 0.794920 0.755675 0.032 Uiso 1 1 calc R U . . .
C23 C 0.59880(17) 0.6404(4) 0.7961(3) 0.0258(7) Uani 1 1 d . . . . .
H23 H 0.626489 0.674719 0.860747 0.031 Uiso 1 1 calc R U . . .
C24 C 0.61029(16) 0.5172(4) 0.7638(3) 0.0243(7) Uani 1 1 d . . . . .
H24 H 0.644921 0.466074 0.807873 0.029 Uiso 1 1 calc R U . . .
C25 C 0.57137(15) 0.4691(3) 0.6677(3) 0.0197(6) Uani 1 1 d . . . . .
H25 H 0.580150 0.386330 0.645500 0.024 Uiso 1 1 calc R U . . .
C26 C 0.42404(16) 0.2953(3) 0.3758(3) 0.0186(6) Uani 1 1 d . . . . .
C27 C 0.45799(17) 0.1777(3) 0.4124(3) 0.0207(6) Uani 1 1 d . . . . .
C28 C 0.45645(19) 0.0768(3) 0.3445(3) 0.0259(7) Uani 1 1 d . . . . .
H28 H 0.479733 -0.001594 0.370454 0.031 Uiso 1 1 calc R U . . .
C29 C 0.4213(2) 0.0902(4) 0.2400(3) 0.0315(8) Uani 1 1 d . . . . .
H29 H 0.420582 0.021816 0.194106 0.038 Uiso 1 1 calc R U . . .
C30 C 0.38746(19) 0.2033(4) 0.2033(3) 0.0283(7) Uani 1 1 d . . . . .
H30 H 0.363367 0.213368 0.131614 0.034 Uiso 1 1 calc R U . . .
C31 C 0.38821(17) 0.3039(3) 0.2707(3) 0.0227(7) Uani 1 1 d . . . . .
H31 H 0.363512 0.380361 0.243853 0.027 Uiso 1 1 calc R U . . .
C32 C 0.38742(15) 0.4087(3) 0.5059(2) 0.0167(6) Uani 1 1 d . . . . .
C33 C 0.31679(19) 0.2874(4) 0.5522(4) 0.0291(8) Uani 1 1 d . . . . .
H33A H 0.286194 0.360453 0.537488 0.035 Uiso 1 1 calc R U . . .
H33B H 0.345554 0.290762 0.625866 0.035 Uiso 1 1 calc R U . . .
C34 C 0.2827(3) 0.1576(5) 0.5272(4) 0.0453(12) Uani 1 1 d . . . . .
H34A H 0.254429 0.151311 0.562791 0.068 Uiso 1 1 calc R U . . .
H34B H 0.313451 0.085826 0.549711 0.068 Uiso 1 1 calc R U . . .
H34C H 0.258126 0.151327 0.452860 0.068 Uiso 1 1 calc R U . . .
C35 C 0.49893(18) 0.1536(3) 0.5223(3) 0.0251(7) Uani 1 1 d . . . . .
C36 C 0.7345(2) 0.3828(4) 0.6656(3) 0.0348(9) Uani 1 1 d . . . . .
H36A H 0.703138 0.454055 0.652324 0.042 Uiso 1 1 calc R U . . .
H36B H 0.776704 0.419782 0.706713 0.042 Uiso 1 1 calc R U . . .

loop_
_atom_site_aniso_label
_atom_site_aniso_U_11
_atom_site_aniso_U_22
_atom_site_aniso_U_33
_atom_site_aniso_U_23
_atom_site_aniso_U_13
_atom_site_aniso_U_12
Cl1 0.0372(5) 0.0484(6) 0.0344(5) -0.0136(5) 0.0053(4) -0.0007(5)
Cl2 0.0536(7) 0.0510(7) 0.0565(8) 0.0099(6) 0.0256(6) 0.0140(6)
F1 0.0316(11) 0.0270(11) 0.0247(10) 0.0025(8) 0.0152(9) 0.0062(9)
F2 0.0691(19) 0.0144(10) 0.0428(15) 0.0070(10) 0.0145(14) 0.0003(11)
F3 0.0260(12) 0.0410(14) 0.0432(14) -0.0046(11) 0.0158(11) 0.0050(10)
O1 0.0229(11) 0.0193(11) 0.0243(12) 0.0029(9) 0.0141(10) -0.0012(9)
O2 0.0185(11) 0.0225(11) 0.0309(13) 0.0049(10) 0.0113(10) -0.0002(9)
O3 0.0206(11) 0.0217(11) 0.0314(13) -0.0007(10) 0.0173(10) -0.0063(9)
O4 0.0230(11) 0.0197(11) 0.0290(13) -0.0025(9) 0.0168(10) -0.0020(9)
N1 0.0173(12) 0.0130(11) 0.0220(13) -0.0006(10) 0.0102(11) -0.0023(9)
C1 0.0163(14) 0.0167(14) 0.0307(17) -0.0016(12) 0.0125(13) -0.0028(11)
C2 0.0287(17) 0.0237(16) 0.035(2) -0.0062(14) 0.0175(16) -0.0060(14)
C3 0.035(2) 0.0251(18) 0.043(2) -0.0123(16) 0.0178(19) -0.0097(15)
C4 0.031(2) 0.0224(18) 0.056(3) -0.0037(17) 0.0206(19) -0.0097(15)
C5 0.039(2) 0.0279(19) 0.046(2) 0.0049(17) 0.0239(19) -0.0096(16)
C6 0.0297(18) 0.0218(16) 0.0317(19) 0.0020(14) 0.0163(15) -0.0066(13)
C7 0.0189(14) 0.0161(13) 0.0195(14) -0.0005(11) 0.0130(12) -0.0004(11)
C8 0.0166(13) 0.0163(13) 0.0174(13) -0.0026(11) 0.0097(11) -0.0028(10)
C9 0.0162(13) 0.0137(13) 0.0213(14) -0.0011(11) 0.0117(12) -0.0007(10)
C10 0.0176(13) 0.0146(12) 0.0223(15) 0.0006(11) 0.0128(12) -0.0014(10)
C11 0.0153(13) 0.0129(12) 0.0195(14) -0.0012(10) 0.0103(11) -0.0018(10)
C12 0.0148(12) 0.0123(12) 0.0187(14) 0.0004(10) 0.0097(11) -0.0008(10)
C13 0.0166(13) 0.0148(13) 0.0182(14) -0.0011(10) 0.0101(11) -0.0034(10)
C14 0.0148(13) 0.0198(14) 0.0207(14) 0.0033(11) 0.0107(12) 0.0020(11)
C15 0.0219(15) 0.0193(15) 0.0296(17) 0.0025(12) 0.0164(14) 0.0013(12)
C16 0.0313(19) 0.0202(16) 0.043(2) 0.0068(15) 0.0240(18) 0.0085(13)
C17 0.0275(19) 0.034(2) 0.048(2) 0.0182(17) 0.0234(18) 0.0145(15)
C18 0.0148(15) 0.043(2) 0.040(2) 0.0164(18) 0.0119(15) 0.0040(14)
C19 0.0172(14) 0.0268(16) 0.0284(18) 0.0042(14) 0.0096(13) -0.0003(12)
C20 0.0154(13) 0.0145(12) 0.0171(14) 0.0001(10) 0.0089(11) -0.0023(10)
C21 0.0212(15) 0.0222(15) 0.0228(16) -0.0022(12) 0.0106(13) -0.0003(12)
C22 0.0314(18) 0.0235(16) 0.0270(18) -0.0081(14) 0.0146(15) -0.0003(14)
C23 0.0216(16) 0.0365(19) 0.0213(16) -0.0047(14) 0.0108(14) -0.0105(14)
C24 0.0150(14) 0.0327(18) 0.0236(16) 0.0030(14) 0.0061(13) -0.0036(13)
C25 0.0167(14) 0.0182(14) 0.0262(16) -0.0009(12) 0.0109(13) -0.0029(11)
C26 0.0209(15) 0.0150(13) 0.0241(16) -0.0050(11) 0.0133(13) -0.0060(11)
C27 0.0267(16) 0.0134(13) 0.0283(17) -0.0023(12) 0.0175(14) -0.0045(12)
C28 0.0346(19) 0.0144(14) 0.038(2) -0.0052(13) 0.0239(16) -0.0068(13)
C29 0.044(2) 0.0219(16) 0.038(2) -0.0127(15) 0.0256(19) -0.0135(15)
C30 0.0307(19) 0.0313(18) 0.0231(17) -0.0061(14) 0.0113(15) -0.0104(15)
C31 0.0234(16) 0.0189(15) 0.0264(17) -0.0046(12) 0.0107(14) -0.0085(12)
C32 0.0156(13) 0.0169(13) 0.0198(14) 0.0026(11) 0.0096(12) 0.0014(10)
C33 0.0288(18) 0.0270(17) 0.046(2) 0.0018(16) 0.0301(18) -0.0037(14)
C34 0.049(3) 0.044(3) 0.059(3) -0.002(2) 0.038(3) -0.020(2)
C35 0.0296(18) 0.0136(14) 0.0342(19) -0.0032(13) 0.0150(16) -0.0013(12)
C36 0.0283(19) 0.034(2) 0.035(2) -0.0101(17) 0.0063(17) 0.0033(16)

loop_
_atom_type_symbol
_atom_type_description
_atom_type_scat_dispersion_real
_atom_type_scat_dispersion_imag
_atom_type_scat_source
C C 0.0033 0.0016 'International Tables Vol C Tables 4.2.6.8 and 6.1.1.4'
H H 0.0000 0.0000 'International Tables Vol C Tables 4.2.6.8 and 6.1.1.4'
F F 0.0171 0.0103 'International Tables Vol C Tables 4.2.6.8 and 6.1.1.4'
N N 0.0061 0.0033 'International Tables Vol C Tables 4.2.6.8 and 6.1.1.4'
O O 0.0106 0.0060 'International Tables Vol C Tables 4.2.6.8 and 6.1.1.4'
Cl Cl 0.1484 0.1585 'International Tables Vol C Tables 4.2.6.8 and 6.1.1.4'

loop_
_geom_angle_atom_site_label_1
_geom_angle_atom_site_label_2
_geom_angle_atom_site_label_3
_geom_angle
_geom_angle_site_symmetry_1
_geom_angle_site_symmetry_3
_geom_angle_publ_flag
C32 O3 C33 113.9(3) . . ?
C10 N1 C7 112.9(3) . . ?
C10 N1 C1 122.8(3) . . ?
C7 N1 C1 124.0(3) . . ?
C2 C1 C6 121.3(3) . . ?
C2 C1 N1 119.3(3) . . ?
C6 C1 N1 119.4(3) . . ?
C1 C2 C3 118.7(4) . . ?
C4 C3 C2 120.1(4) . . ?
C5 C4 C3 120.5(4) . . ?
C4 C5 C6 119.8(4) . . ?
C1 C6 C5 119.6(4) . . ?
O1 C7 N1 124.8(3) . . ?
O1 C7 C8 126.8(3) . . ?
N1 C7 C8 108.4(3) . . ?
C7 C8 C9 104.5(2) . . ?
C7 C8 C11 111.4(2) . . ?
C9 C8 C11 90.4(2) . . ?
C10 C9 C8 105.8(2) . . ?
C10 C9 C12 112.6(3) . . ?
C8 C9 C12 89.6(2) . . ?
O2 C10 N1 124.4(3) . . ?
O2 C10 C9 127.6(3) . . ?
N1 C10 C9 107.9(3) . . ?
C14 C11 C13 123.2(2) . . ?
C14 C11 C12 137.0(3) . . ?
C13 C11 C12 60.09(19) . . ?
C14 C11 C8 122.2(3) . . ?
C13 C11 C8 108.6(2) . . ?
C12 C11 C8 89.1(2) . . ?
C20 C12 C13 130.8(3) . . ?
C20 C12 C11 134.3(3) . . ?
C13 C12 C11 59.9(2) . . ?
C20 C12 C9 118.5(3) . . ?
C13 C12 C9 105.9(2) . . ?
C11 C12 C9 90.6(2) . . ?
C26 C13 C32 118.4(3) . . ?
C26 C13 C11 119.6(3) . . ?
C32 C13 C11 111.3(2) . . ?
C26 C13 C12 123.2(3) . . ?
C32 C13 C12 110.8(2) . . ?
C11 C13 C12 60.04(19) . . ?
C15 C14 C19 119.2(3) . . ?
C15 C14 C11 122.0(3) . . ?
C19 C14 C11 118.6(3) . . ?
C14 C15 C16 121.0(3) . . ?
C17 C16 C15 119.7(4) . . ?
C16 C17 C18 119.9(3) . . ?
C17 C18 C19 120.2(4) . . ?
C18 C19 C14 119.8(4) . . ?
C21 C20 C25 118.8(3) . . ?
C21 C20 C12 121.6(3) . . ?
C25 C20 C12 118.7(3) . . ?
C20 C21 C22 120.5(3) . . ?
C23 C22 C21 120.4(3) . . ?
C22 C23 C24 119.5(3) . . ?
C25 C24 C23 120.4(3) . . ?
C24 C25 C20 120.3(3) . . ?
C31 C26 C27 116.9(3) . . ?
C31 C26 C13 118.3(3) . . ?
C27 C26 C13 124.8(3) . . ?
C28 C27 C26 120.8(3) . . ?
C28 C27 C35 115.6(3) . . ?
C26 C27 C35 123.6(3) . . ?
C29 C28 C27 120.5(4) . . ?
C30 C29 C28 119.4(3) . . ?
C29 C30 C31 120.5(4) . . ?
C26 C31 C30 121.9(3) . . ?
O4 C32 O3 124.5(3) . . ?
O4 C32 C13 123.9(3) . . ?
O3 C32 C13 111.7(3) . . ?
O3 C33 C34 107.7(3) . . ?
F1 C35 F3 106.5(3) . . ?
F1 C35 F2 106.4(3) . . ?
F3 C35 F2 104.6(3) . . ?
F1 C35 C27 114.2(3) . . ?
F3 C35 C27 112.3(3) . . ?
F2 C35 C27 112.1(3) . . ?
Cl1 C36 Cl2 110.9(2) . . ?

loop_
_geom_bond_atom_site_label_1
_geom_bond_atom_site_label_2
_geom_bond_distance
_geom_bond_site_symmetry_2
_geom_bond_publ_flag
Cl1 C36 1.762(5) . ?
Cl2 C36 1.779(5) . ?
F1 C35 1.331(4) . ?
F2 C35 1.358(4) . ?
F3 C35 1.348(5) . ?
O1 C7 1.201(4) . ?
O2 C10 1.201(4) . ?
O3 C32 1.335(4) . ?
O3 C33 1.466(4) . ?
O4 C32 1.205(4) . ?
N1 C10 1.402(4) . ?
N1 C7 1.403(4) . ?
N1 C1 1.426(4) . ?
C1 C2 1.382(5) . ?
C1 C6 1.384(5) . ?
C2 C3 1.400(5) . ?
C3 C4 1.385(7) . ?
C4 C5 1.381(7) . ?
C5 C6 1.389(5) . ?
C7 C8 1.518(4) . ?
C8 C9 1.542(5) . ?
C8 C11 1.558(4) . ?
C9 C10 1.508(4) . ?
C9 C12 1.548(4) . ?
C11 C14 1.497(4) . ?
C11 C13 1.544(4) . ?
C11 C12 1.547(4) . ?
C12 C20 1.494(4) . ?
C12 C13 1.548(4) . ?
C13 C26 1.511(4) . ?
C13 C32 1.515(4) . ?
C14 C15 1.383(5) . ?
C14 C19 1.402(5) . ?
C15 C16 1.399(5) . ?
C16 C17 1.386(6) . ?
C17 C18 1.392(7) . ?
C18 C19 1.400(5) . ?
C20 C21 1.395(4) . ?
C20 C25 1.406(4) . ?
C21 C22 1.395(5) . ?
C22 C23 1.383(6) . ?
C23 C24 1.397(6) . ?
C24 C25 1.388(5) . ?
C26 C31 1.389(5) . ?
C26 C27 1.411(5) . ?
C27 C28 1.400(5) . ?
C27 C35 1.486(6) . ?
C28 C29 1.384(6) . ?
C29 C30 1.372(6) . ?
C30 C31 1.397(5) . ?
C33 C34 1.506(6) . ?
